data_1565140
loop_
_publ_author_name
'Wang, Zheng'
'Lin, Qing'
'Ma, Ning'
'Liu, Song'
'Han, Mingyang'
'Yan, Xiuli'
'Liu, Qingbin'
'Solan, Gregory A.'
'Sun, Wen-Hua'

_publ_section_title
;
 Direct synthesis of ring-fused quinolines and pyridines catalyzed by
 NNHY-ligated manganese complexes (Y = NR2 or SR)
;
_journal_issue 24
_journal_name_full 'Catalysis Science &amp; Technology'
_journal_page_first 8026
_journal_page_last 8036
_journal_paper_doi 10.1039/D1CY01945G
_journal_volume 11
_journal_year 2021
_chemical_formula_moiety 'C26 H24 Mn N2 O3 P, Br'
_chemical_formula_sum 'C26 H24 Br Mn N2 O3 P'
_chemical_formula_weight 578.29
_space_group_crystal_system monoclinic
_space_group_IT_number 14
_space_group_name_Hall '-P 2yn'
_space_group_name_H-M_alt 'P 1 21/n 1'
_atom_sites_solution_hydrogens geom
_atom_sites_solution_primary direct
_atom_sites_solution_secondary difmap
_audit_creation_date 2017-06-26
_audit_creation_method
;
Olex2 1.2
(compiled 2017.03.28 svn.r3405 for OlexSys, GUI svn.r5337)
;
_audit_update_record
;
2021-05-22 deposited with the CCDC.	2021-11-08 downloaded from the CCDC.
;
_cell_angle_alpha 90.00
_cell_angle_beta 105.67(3)
_cell_angle_gamma 90.00
_cell_formula_units_Z 4
_cell_length_a 9.1878(18)
_cell_length_b 28.171(6)
_cell_length_c 10.117(2)
_cell_measurement_reflns_used 8372
_cell_measurement_temperature 173.1500
_cell_measurement_theta_max 27.4762
_cell_measurement_theta_min 1.4457
_cell_volume 2521.3(10)
_computing_molecular_graphics 'Olex2 (Dolomanov et al., 2009)'
_computing_publication_material 'Olex2 (Dolomanov et al., 2009)'
_computing_structure_refinement 'ShelXL (Sheldrick, 2015)'
_computing_structure_solution 'ShelXS (Sheldrick, 2008)'
_diffrn_ambient_temperature 173.1500
_diffrn_measured_fraction_theta_full 0.996
_diffrn_measured_fraction_theta_max 0.996
_diffrn_measurement_device_type 'Bruker P4'
_diffrn_measurement_method '\w scans'
_diffrn_radiation_monochromator graphite
_diffrn_radiation_type MoK\a
_diffrn_radiation_wavelength 0.71073
_diffrn_reflns_av_R_equivalents 0.0451
_diffrn_reflns_av_unetI/netI 0.0260
_diffrn_reflns_limit_h_max 11
_diffrn_reflns_limit_h_min -11
_diffrn_reflns_limit_k_max 36
_diffrn_reflns_limit_k_min -36
_diffrn_reflns_limit_l_max 13
_diffrn_reflns_limit_l_min -13
_diffrn_reflns_number 33147
_diffrn_reflns_theta_full 27.48
_diffrn_reflns_theta_max 27.48
_diffrn_reflns_theta_min 1.45
_diffrn_source 'fine-focus sealed tube'
_exptl_absorpt_coefficient_mu 2.202
_exptl_absorpt_correction_type none
_exptl_crystal_density_diffrn 1.524
_exptl_crystal_density_method 'not measured'
_exptl_crystal_description Prism
_exptl_crystal_F_000 1172
_exptl_crystal_size_max 0.200
_exptl_crystal_size_mid 0.200
_exptl_crystal_size_min 0.200
_refine_diff_density_max 3.071
_refine_diff_density_min -2.842
_refine_diff_density_rms 0.127
_refine_ls_extinction_method none
_refine_ls_goodness_of_fit_ref 1.064
_refine_ls_hydrogen_treatment constr
_refine_ls_matrix_type full
_refine_ls_number_parameters 307
_refine_ls_number_reflns 5740
_refine_ls_number_restraints 0
_refine_ls_restrained_S_all 1.064
_refine_ls_R_factor_all 0.0820
_refine_ls_R_factor_gt 0.0806
_refine_ls_shift/su_max 0.000
_refine_ls_shift/su_mean 0.000
_refine_ls_structure_factor_coef Fsqd
_refine_ls_weighting_details 'calc w=1/[\s^2^(Fo^2^)+(0.0540P)^2^+18.0070P] where P=(Fo^2^+2Fc^2^)/3'
_refine_ls_weighting_scheme calc
_refine_ls_wR_factor_gt 0.1849
_refine_ls_wR_factor_ref 0.1859
_reflns_number_gt 5593
_reflns_number_total 5740
_reflns_threshold_expression >2sigma(I)
_cod_data_source_file d1cy01945g2.cif
_cod_data_source_block Mn5
_cod_depositor_comments 'Adding full bibliography for 1565138--1565140.cif.'
_cod_original_cell_volume 2521.2(9)
_cod_database_code 1565140
_olex2_refinement_description
;
1. Fixed Uiso
 At 1.2 times of:
  All C(H) groups, All C(H,H) groups
2.a Ternary CH refined with riding coordinates:
 C8(H8)
2.b Secondary CH2 refined with riding coordinates:
 C7(H7A,H7B), C5(H5A,H5B), C6(H6A,H6B), C11(H11A,H11B), C10(H10A,H10B)
2.c Aromatic/amide H refined with riding coordinates:
 C17(H17), C1(H1), C14(H14), C13(H13), C16(H16), C15(H15), C23(H23), C2(H2),
 C3(H3), C19(H19), C20(H20), C22(H22), C21(H21)
;
_olex2_submission_special_instructions 'No special instructions were received'

loop_
_space_group_symop_id
_space_group_symop_operation_xyz
1 'x, y, z'
2 '-x+1/2, y+1/2, -z+1/2'
3 '-x, -y, -z'
4 'x-1/2, -y-1/2, z-1/2'

loop_
_atom_site_label
_atom_site_type_symbol
_atom_site_fract_x
_atom_site_fract_y
_atom_site_fract_z
_atom_site_U_iso_or_equiv
_atom_site_adp_type
_atom_site_occupancy
_atom_site_calc_flag
_atom_site_disorder_assembly
_atom_site_disorder_group
_atom_site_refinement_flags_posn
Mn1 Mn 0.46882(8) 0.08931(2) 0.28936(7) 0.02427(18) Uani 1 d . . .
P1 P 0.70095(14) 0.11811(4) 0.28224(13) 0.0271(3) Uani 1 d . . .
N1 N 0.4960(5) 0.11510(14) 0.4862(4) 0.0295(8) Uani 1 d . . .
O3 O 0.3928(5) 0.06657(17) -0.0061(4) 0.0476(10) Uani 1 d . . .
C25 C 0.5518(6) 0.03240(18) 0.3405(5) 0.0319(10) Uani 1 d . . .
O2 O 0.6074(5) -0.00383(14) 0.3748(5) 0.0509(11) Uani 1 d . . .
C12 C 0.7916(5) 0.09584(18) 0.1553(5) 0.0296(10) Uani 1 d . . .
O1 O 0.1767(5) 0.04286(19) 0.2890(5) 0.0552(12) Uani 1 d . . .
C17 C 0.8889(6) 0.1252(2) 0.1084(6) 0.0371(11) Uani 1 d . . .
H17 H 0.9092 0.1557 0.1442 0.044 Uiso 1 calc . . R
C24 C 0.2832(6) 0.0639(2) 0.2902(5) 0.0359(11) Uani 1 d . . .
C18 C 0.8516(6) 0.1187(2) 0.4400(5) 0.0358(11) Uani 1 d . . .
C1 C 0.5745(6) 0.09573(18) 0.6043(5) 0.0314(10) Uani 1 d . . .
H1 H 0.6345 0.0693 0.6020 0.038 Uiso 1 calc . . R
C14 C 0.8337(7) 0.0344(2) 0.0035(6) 0.0431(13) Uani 1 d . . .
H14 H 0.8172 0.0036 -0.0300 0.052 Uiso 1 calc . . R
C26 C 0.4252(6) 0.07525(18) 0.1091(5) 0.0329(10) Uani 1 d . . .
C4 C 0.4029(9) 0.1741(2) 0.6146(6) 0.0502(16) Uani 1 d . . .
C13 C 0.7645(6) 0.05026(19) 0.1026(5) 0.0334(10) Uani 1 d . . .
H13 H 0.7000 0.0302 0.1332 0.040 Uiso 1 calc . . R
C16 C 0.9561(7) 0.1095(2) 0.0083(6) 0.0439(13) Uani 1 d . . .
H16 H 1.0208 0.1293 -0.0230 0.053 Uiso 1 calc . . R
C15 C 0.9257(7) 0.0641(2) -0.0442(6) 0.0443(14) Uani 1 d . . .
H15 H 0.9682 0.0537 -0.1127 0.053 Uiso 1 calc . . R
C23 C 0.8621(8) 0.1555(2) 0.5358(7) 0.0544(16) Uani 1 d . . .
H23 H 0.7941 0.1806 0.5159 0.065 Uiso 1 calc . . R
C2 C 0.5693(7) 0.1138(2) 0.7302(5) 0.0405(12) Uani 1 d . . .
H2 H 0.6232 0.0991 0.8109 0.049 Uiso 1 calc . . R
C3 C 0.4852(7) 0.1531(2) 0.7353(5) 0.0421(13) Uani 1 d . . .
H3 H 0.4829 0.1658 0.8196 0.051 Uiso 1 calc . . R
C7 C 0.2433(8) 0.2156(3) 0.3594(7) 0.0572(18) Uani 1 d . . .
H7A H 0.1607 0.2202 0.2774 0.069 Uiso 1 calc . . R
H7B H 0.3209 0.2386 0.3571 0.069 Uiso 1 calc . . R
C9 C 0.4091(8) 0.1532(2) 0.4926(6) 0.0509(16) Uani 1 d . . .
C19 C 0.9512(7) 0.0814(3) 0.4689(6) 0.0508(15) Uani 1 d . . .
H19 H 0.9436 0.0566 0.4068 0.061 Uiso 1 calc . . R
C20 C 1.0643(8) 0.0812(3) 0.5930(7) 0.0615(19) Uani 1 d . . .
H20 H 1.1336 0.0564 0.6138 0.074 Uiso 1 calc . . R
C22 C 0.9714(9) 0.1546(3) 0.6581(8) 0.067(2) Uani 1 d . . .
H22 H 0.9766 0.1786 0.7223 0.080 Uiso 1 calc . . R
C5 C 0.3103(12) 0.2188(3) 0.6139(7) 0.077(3) Uani 1 d . . .
H5A H 0.3772 0.2460 0.6292 0.093 Uiso 1 calc . . R
H5B H 0.2635 0.2172 0.6890 0.093 Uiso 1 calc . . R
C21 C 1.0724(8) 0.1181(3) 0.6849(7) 0.0584(19) Uani 1 d . . .
H21 H 1.1487 0.1180 0.7668 0.070 Uiso 1 calc . . R
C6 C 0.1875(11) 0.2256(3) 0.4795(7) 0.071(2) Uani 1 d . . .
H6A H 0.1033 0.2047 0.4784 0.085 Uiso 1 calc . . R
H6B H 0.1510 0.2580 0.4743 0.085 Uiso 1 calc . . R
N2 N 0.3984(5) 0.16012(15) 0.2515(4) 0.0313(9) Uani 1 d . . .
C11 C 0.6496(8) 0.17934(19) 0.2276(7) 0.0486(15) Uani 1 d . . .
H11A H 0.7346 0.2001 0.2663 0.058 Uiso 1 calc . . R
H11B H 0.6266 0.1813 0.1284 0.058 Uiso 1 calc . . R
C10 C 0.5161(8) 0.1954(2) 0.2728(9) 0.0598(18) Uani 1 d . . .
H10A H 0.5486 0.2033 0.3696 0.072 Uiso 1 calc . . R
H10B H 0.4753 0.2239 0.2227 0.072 Uiso 1 calc . . R
C8 C 0.3040(9) 0.1692(3) 0.3543(7) 0.0554(17) Uani 1 d . . .
H8 H 0.2185 0.1471 0.3314 0.066 Uiso 1 calc . . R
Br1 Br 0.21768(11) 0.21083(2) -0.03274(7) 0.0675(3) Uani 1 d . . .

loop_
_atom_site_aniso_label
_atom_site_aniso_U_11
_atom_site_aniso_U_22
_atom_site_aniso_U_33
_atom_site_aniso_U_23
_atom_site_aniso_U_13
_atom_site_aniso_U_12
Mn1 0.0253(3) 0.0232(3) 0.0248(3) -0.0008(3) 0.0076(3) 0.0014(3)
P1 0.0309(6) 0.0232(6) 0.0299(6) 0.0005(4) 0.0128(5) -0.0014(4)
N1 0.037(2) 0.028(2) 0.0233(19) 0.0020(15) 0.0072(16) 0.0047(16)
O3 0.051(2) 0.061(3) 0.030(2) -0.0135(18) 0.0092(18) -0.006(2)
C25 0.030(2) 0.029(2) 0.040(3) -0.003(2) 0.014(2) -0.0038(19)
O2 0.059(3) 0.0263(19) 0.073(3) 0.0104(19) 0.026(2) 0.0096(18)
C12 0.028(2) 0.036(3) 0.027(2) 0.0036(19) 0.0102(18) 0.0039(19)
O1 0.033(2) 0.081(3) 0.054(3) -0.002(2) 0.0164(19) -0.013(2)
C17 0.036(3) 0.041(3) 0.036(3) 0.004(2) 0.012(2) 0.001(2)
C24 0.030(3) 0.049(3) 0.029(2) -0.001(2) 0.008(2) 0.003(2)
C18 0.031(2) 0.048(3) 0.031(2) -0.004(2) 0.013(2) -0.013(2)
C1 0.029(2) 0.032(2) 0.031(2) 0.0067(19) 0.0043(19) 0.0023(19)
C14 0.045(3) 0.046(3) 0.042(3) -0.005(2) 0.019(3) 0.011(3)
C26 0.032(2) 0.032(2) 0.035(3) -0.003(2) 0.011(2) 0.000(2)
C4 0.079(5) 0.043(3) 0.030(3) -0.003(2) 0.017(3) 0.018(3)
C13 0.032(2) 0.035(3) 0.036(3) 0.001(2) 0.014(2) 0.004(2)
C16 0.038(3) 0.059(4) 0.040(3) 0.011(3) 0.021(2) 0.005(3)
C15 0.039(3) 0.062(4) 0.037(3) 0.003(3) 0.018(2) 0.014(3)
C23 0.057(4) 0.049(4) 0.052(4) -0.018(3) 0.006(3) -0.009(3)
C2 0.045(3) 0.047(3) 0.026(2) 0.004(2) 0.005(2) 0.003(2)
C3 0.053(3) 0.048(3) 0.025(2) -0.004(2) 0.010(2) 0.002(3)
C7 0.041(3) 0.090(5) 0.041(3) 0.003(3) 0.012(3) 0.026(3)
C9 0.081(5) 0.042(3) 0.027(3) 0.001(2) 0.010(3) 0.028(3)
C19 0.046(3) 0.072(4) 0.034(3) -0.002(3) 0.010(3) 0.009(3)
C20 0.044(4) 0.090(6) 0.049(4) 0.007(4) 0.011(3) 0.016(4)
C22 0.072(5) 0.071(5) 0.050(4) -0.021(4) 0.007(4) -0.018(4)
C5 0.126(8) 0.064(5) 0.038(3) -0.009(3) 0.015(4) 0.046(5)
C21 0.047(4) 0.092(6) 0.032(3) -0.001(3) 0.003(3) -0.021(4)
C6 0.108(7) 0.063(5) 0.047(4) 0.004(3) 0.029(4) 0.048(5)
N2 0.035(2) 0.027(2) 0.028(2) -0.0003(16) 0.0028(17) 0.0075(16)
C11 0.063(4) 0.026(3) 0.070(4) 0.010(3) 0.041(3) 0.004(2)
C10 0.054(4) 0.036(3) 0.081(5) 0.010(3) 0.004(4) -0.001(3)
C8 0.065(4) 0.056(4) 0.043(3) 0.003(3) 0.011(3) 0.020(3)
Br1 0.1149(7) 0.0333(3) 0.0334(3) 0.0060(2) -0.0158(4) -0.0058(3)

loop_
_atom_type_symbol
_atom_type_description
_atom_type_scat_dispersion_real
_atom_type_scat_dispersion_imag
_atom_type_scat_source
C C 0.0033 0.0016 'International Tables Vol C Tables 4.2.6.8 and 6.1.1.4'
H H 0.0000 0.0000 'International Tables Vol C Tables 4.2.6.8 and 6.1.1.4'
Mn Mn 0.3368 0.7283 'International Tables Vol C Tables 4.2.6.8 and 6.1.1.4'
N N 0.0061 0.0033 'International Tables Vol C Tables 4.2.6.8 and 6.1.1.4'
O O 0.0106 0.0060 'International Tables Vol C Tables 4.2.6.8 and 6.1.1.4'
P P 0.1023 0.0942 'International Tables Vol C Tables 4.2.6.8 and 6.1.1.4'
Br Br -0.2901 2.4595 'International Tables Vol C Tables 4.2.6.8 and 6.1.1.4'

loop_
_geom_angle_atom_site_label_1
_geom_angle_atom_site_label_2
_geom_angle_atom_site_label_3
_geom_angle
_geom_angle_site_symmetry_1
_geom_angle_site_symmetry_3
_geom_angle_publ_flag
N1 Mn1 P1 91.97(13) . . ?
N1 Mn1 N2 78.09(16) . . ?
C25 Mn1 P1 89.93(16) . . ?
C25 Mn1 N1 96.0(2) . . ?
C25 Mn1 C24 88.4(2) . . ?
C25 Mn1 C26 93.3(2) . . ?
C25 Mn1 N2 171.6(2) . . ?
C24 Mn1 P1 177.42(18) . . ?
C24 Mn1 N1 90.2(2) . . ?
C24 Mn1 N2 97.5(2) . . ?
C26 Mn1 P1 90.03(17) . . ?
C26 Mn1 N1 170.5(2) . . ?
C26 Mn1 C24 88.1(2) . . ?
C26 Mn1 N2 92.9(2) . . ?
N2 Mn1 P1 84.37(13) . . ?
C12 P1 Mn1 120.34(17) . . ?
C12 P1 C11 103.9(3) . . ?
C18 P1 Mn1 118.08(17) . . ?
C18 P1 C12 103.8(2) . . ?
C18 P1 C11 109.3(3) . . ?
C11 P1 Mn1 100.1(2) . . ?
C1 N1 Mn1 127.9(3) . . ?
C1 N1 C9 117.8(4) . . ?
C9 N1 Mn1 113.9(3) . . ?
O2 C25 Mn1 178.8(5) . . ?
C17 C12 P1 119.6(4) . . ?
C13 C12 P1 121.4(4) . . ?
C13 C12 C17 119.0(5) . . ?
C12 C17 C16 120.7(5) . . ?
O1 C24 Mn1 171.5(5) . . ?
C23 C18 P1 120.6(5) . . ?
C19 C18 P1 119.3(4) . . ?
C19 C18 C23 120.0(6) . . ?
N1 C1 C2 121.9(5) . . ?
C15 C14 C13 120.2(6) . . ?
O3 C26 Mn1 177.9(5) . . ?
C3 C4 C5 122.1(5) . . ?
C9 C4 C3 117.4(5) . . ?
C9 C4 C5 120.5(6) . . ?
C12 C13 C14 120.1(5) . . ?
C15 C16 C17 119.3(5) . . ?
C14 C15 C16 120.6(5) . . ?
C22 C23 C18 120.5(7) . . ?
C3 C2 C1 119.8(5) . . ?
C2 C3 C4 119.7(5) . . ?
C8 C7 C6 115.6(6) . . ?
N1 C9 C4 123.3(5) . . ?
N1 C9 C8 115.1(5) . . ?
C4 C9 C8 121.3(5) . . ?
C18 C19 C20 119.1(6) . . ?
C21 C20 C19 119.6(7) . . ?
C21 C22 C23 119.2(7) . . ?
C4 C5 C6 112.8(6) . . ?
C22 C21 C20 121.6(6) . . ?
C7 C6 C5 112.0(7) . . ?
C10 N2 Mn1 116.5(4) . . ?
C10 N2 C8 108.7(5) . . ?
C8 N2 Mn1 103.6(3) . . ?
C10 C11 P1 111.0(4) . . ?
N2 C10 C11 113.1(6) . . ?
C7 C8 C9 113.1(6) . . ?
C7 C8 N2 118.1(6) . . ?
C9 C8 N2 103.6(5) . . ?

loop_
_geom_bond_atom_site_label_1
_geom_bond_atom_site_label_2
_geom_bond_distance
_geom_bond_site_symmetry_2
_geom_bond_publ_flag
Mn1 P1 2.3011(14) . ?
Mn1 N1 2.071(4) . ?
Mn1 C25 1.791(5) . ?
Mn1 C24 1.853(5) . ?
Mn1 C26 1.802(5) . ?
Mn1 N2 2.100(4) . ?
P1 C12 1.820(5) . ?
P1 C18 1.808(6) . ?
P1 C11 1.834(6) . ?
N1 C1 1.334(6) . ?
N1 C9 1.349(7) . ?
O3 C26 1.148(6) . ?
C25 O2 1.152(6) . ?
C12 C17 1.393(7) . ?
C12 C13 1.387(7) . ?
O1 C24 1.140(7) . ?
C17 C16 1.394(8) . ?
C18 C23 1.405(8) . ?
C18 C19 1.372(9) . ?
C1 C2 1.384(7) . ?
C14 C13 1.397(7) . ?
C14 C15 1.367(9) . ?
C4 C3 1.384(8) . ?
C4 C9 1.383(8) . ?
C4 C5 1.518(9) . ?
C16 C15 1.384(9) . ?
C23 C22 1.367(10) . ?
C2 C3 1.358(8) . ?
C7 C6 1.468(9) . ?
C7 C8 1.427(9) . ?
C9 C8 1.538(8) . ?
C19 C20 1.397(9) . ?
C20 C21 1.382(11) . ?
C22 C21 1.362(12) . ?
C5 C6 1.526(11) . ?
N2 C10 1.441(8) . ?
N2 C8 1.546(8) . ?
C11 C10 1.490(9) . ?
